data_4110472
loop_
_publ_author_name
'Matthew B. Harney'
'Richard J. Keaton'
'James C. Fettinger'
'Lawrence R. Sita'

_publ_section_title
;
 Living Ziegler-Natta Polymerization by Early Transition Metals: Synthesis
 and Evaluation of Cationic Zirconium Alkyl Complexes Bearing \b-Hydrogens
 as Models for Propagating Centers
;
_journal_name_full 'Journal of the American Chemical Society'
_journal_page_first 3420
_journal_page_last 3432
_journal_paper_doi 10.1021/ja057866v
_journal_volume 128
_journal_year 2006
_chemical_formula_sum 'C22 H41 Cl N2 Zr'
_chemical_formula_weight 460.24
_chemical_name_systematic
; 
 ? 
;
_space_group_IT_number 14
_symmetry_cell_setting monoclinic
_symmetry_space_group_name_Hall '-P 2ybc'
_symmetry_space_group_name_H-M 'P 1 21/c 1'
_atom_sites_solution_hydrogens geom
_atom_sites_solution_primary direct
_atom_sites_solution_secondary difmap
_audit_creation_method SHELXL-97
_cell_angle_alpha 90.00
_cell_angle_beta 110.9500(10)
_cell_angle_gamma 90.00
_cell_formula_units_Z 4
_cell_length_a 9.2477(6)
_cell_length_b 30.3164(18)
_cell_length_c 9.1329(6)
_cell_measurement_temperature 193(2)
_cell_volume 2391.2(3)
_computing_cell_refinement 'Bruker SMART'
_computing_data_collection 'Bruker SMART'
_computing_data_reduction 'Bruker SAINT'
_computing_molecular_graphics 'Bruker SHELXTL'
_computing_publication_material 'Bruker SHELXTL'
_computing_structure_refinement 'SHELXL-97 (Sheldrick, 1997)'
_computing_structure_solution 'SHELXS-97 (Sheldrick, 1990)'
_diffrn_ambient_temperature 193(2)
_diffrn_measured_fraction_theta_full 0.999
_diffrn_measured_fraction_theta_max 0.999
_diffrn_measurement_device_type 'CCD area detector'
_diffrn_measurement_method 'phi and omega scans'
_diffrn_radiation_monochromator graphite
_diffrn_radiation_source 'fine-focus sealed tube'
_diffrn_radiation_type MoK\a
_diffrn_radiation_wavelength 0.71073
_diffrn_reflns_av_R_equivalents 0.0425
_diffrn_reflns_av_sigmaI/netI 0.0322
_diffrn_reflns_limit_h_max 12
_diffrn_reflns_limit_h_min -12
_diffrn_reflns_limit_k_max 39
_diffrn_reflns_limit_k_min -39
_diffrn_reflns_limit_l_max 11
_diffrn_reflns_limit_l_min -11
_diffrn_reflns_number 21421
_diffrn_reflns_theta_full 27.50
_diffrn_reflns_theta_max 27.50
_diffrn_reflns_theta_min 2.36
_exptl_absorpt_coefficient_mu 0.580
_exptl_absorpt_correction_type 'empirical, SADABS'
_exptl_crystal_colour Yellow
_exptl_crystal_density_diffrn 1.278
_exptl_crystal_density_meas 0
_exptl_crystal_description Rod
_exptl_crystal_F_000 976
_exptl_crystal_size_max 0.343
_exptl_crystal_size_mid 0.210
_exptl_crystal_size_min 0.158
_refine_diff_density_max 1.477
_refine_diff_density_min -0.653
_refine_diff_density_rms 0.078
_refine_ls_extinction_method none
_refine_ls_goodness_of_fit_ref 1.075
_refine_ls_hydrogen_treatment mixed
_refine_ls_matrix_type full
_refine_ls_number_parameters 402
_refine_ls_number_reflns 5479
_refine_ls_number_restraints 3
_refine_ls_restrained_S_all 1.074
_refine_ls_R_factor_all 0.0485
_refine_ls_R_factor_gt 0.0344
_refine_ls_shift/su_max 0.001
_refine_ls_shift/su_mean 0.000
_refine_ls_structure_factor_coef Fsqd
_refine_ls_weighting_details 'calc w=1/[\s^2^(Fo^2^)+(0.0640P)^2^+0.0000P] where P=(Fo^2^+2Fc^2^)/3'
_refine_ls_weighting_scheme calc
_refine_ls_wR_factor_gt 0.0898
_refine_ls_wR_factor_ref 0.0979
_reflns_number_gt 4416
_reflns_number_total 5479
_reflns_threshold_expression >2sigma(I)
_cod_data_source_file ja057866vsi20051119_012251.cif
_cod_data_source_block Cp*Zr(Cl)(tBu)[N(tBu)C(Me)N(Et)]
_cod_database_code 4110472

loop_
_symmetry_equiv_pos_as_xyz
'x, y, z'
'-x, y+1/2, -z+1/2'
'-x, -y, -z'
'x, -y-1/2, z-1/2'

loop_
_atom_site_label
_atom_site_type_symbol
_atom_site_fract_x
_atom_site_fract_y
_atom_site_fract_z
_atom_site_U_iso_or_equiv
_atom_site_adp_type
_atom_site_occupancy
_atom_site_symmetry_multiplicity
_atom_site_calc_flag
_atom_site_refinement_flags
Zr1 Zr 0.29630(2) 0.126026(6) 0.64732(2) 0.02527(8) Uani 1 1 d .
Cl1 Cl 0.30064(7) 0.174028(19) 0.86781(7) 0.04304(15) Uani 1 1 d .
N1 N 0.0624(2) 0.15711(6) 0.5040(2) 0.0338(4) Uani 1 1 d .
N2 N 0.1287(2) 0.09165(6) 0.4390(2) 0.0316(4) Uani 1 1 d .
CT1 C 0.51597(15) 0.13773(11) 0.60347(16) 0.000 Uiso 0.00 1 d P
C1 C 0.4942(2) 0.17669(7) 0.6108(3) 0.0328(5) Uani 1 1 d .
C2 C 0.5796(2) 0.14921(8) 0.7378(3) 0.0354(5) Uani 1 1 d .
C3 C 0.5781(2) 0.10581(7) 0.6787(3) 0.0354(5) Uani 1 1 d .
C4 C 0.4901(2) 0.10656(8) 0.5165(3) 0.0344(5) Uani 1 1 d .
C5 C 0.4379(3) 0.15036(8) 0.4735(3) 0.0346(5) Uani 1 1 d .
C6 C 0.4776(3) 0.22590(8) 0.6188(4) 0.0483(7) Uani 1 1 d .
H6A H 0.480(4) 0.2371(11) 0.718(4) 0.066(10) Uiso 1 1 d .
H6B H 0.394(4) 0.2359(10) 0.535(4) 0.051(8) Uiso 1 1 d .
H6C H 0.556(4) 0.2402(11) 0.603(4) 0.064(9) Uiso 1 1 d .
C7 C 0.6728(3) 0.16349(12) 0.9023(4) 0.0525(7) Uani 1 1 d .
H7A H 0.653(4) 0.1473(11) 0.973(4) 0.055(9) Uiso 1 1 d .
H7B H 0.636(5) 0.1893(15) 0.929(5) 0.093(14) Uiso 1 1 d .
H7C H 0.786(5) 0.1687(13) 0.924(5) 0.096(13) Uiso 1 1 d .
C8 C 0.6801(3) 0.06834(10) 0.7655(5) 0.0550(8) Uani 1 1 d .
H8A H 0.650(4) 0.0406(14) 0.711(5) 0.086(12) Uiso 1 1 d .
H8B H 0.678(4) 0.0662(13) 0.869(5) 0.083(13) Uiso 1 1 d .
H8C H 0.767(4) 0.0717(11) 0.752(4) 0.073(11) Uiso 1 1 d .
C9 C 0.4731(4) 0.06843(10) 0.4058(4) 0.0520(7) Uani 1 1 d .
H9A H 0.385(4) 0.0724(10) 0.304(4) 0.058(9) Uiso 1 1 d .
H9B H 0.460(4) 0.0404(13) 0.457(5) 0.083(12) Uiso 1 1 d .
H9C H 0.545(4) 0.0681(11) 0.357(4) 0.070(10) Uiso 1 1 d .
C10 C 0.3473(4) 0.16630(12) 0.3109(3) 0.0529(7) Uani 1 1 d .
H10A H 0.412(5) 0.1692(12) 0.254(5) 0.082(12) Uiso 1 1 d .
H10B H 0.307(5) 0.1932(16) 0.307(5) 0.105(16) Uiso 1 1 d .
H10C H 0.264(5) 0.1486(13) 0.261(5) 0.087(12) Uiso 1 1 d .
C11 C 0.0125(2) 0.11874(8) 0.4339(3) 0.0338(5) Uani 1 1 d .
C12 C -0.1544(3) 0.10398(11) 0.3658(4) 0.0539(7) Uani 1 1 d .
H12A H -0.198(5) 0.1102(15) 0.262(6) 0.103(15) Uiso 1 1 d .
H12B H -0.215(4) 0.1182(10) 0.433(4) 0.065(10) Uiso 1 1 d .
H12C H -0.158(3) 0.0730(11) 0.370(4) 0.053(8) Uiso 1 1 d .
C13 C -0.0391(3) 0.19444(8) 0.5111(4) 0.0458(6) Uani 1 1 d .
C14 C 0.0633(4) 0.23554(9) 0.5470(5) 0.0544(8) Uani 1 1 d .
H14A H 0.142(3) 0.2327(9) 0.641(3) 0.041(7) Uiso 1 1 d .
H14B H 0.004(4) 0.2594(12) 0.561(4) 0.070(10) Uiso 1 1 d .
H14C H 0.106(3) 0.2400(10) 0.459(4) 0.053(8) Uiso 1 1 d .
C15 C -0.1682(4) 0.20291(13) 0.3514(6) 0.0717(11) Uani 1 1 d .
H15A H -0.122(4) 0.2001(12) 0.268(4) 0.079(13) Uiso 1 1 d .
H15B H -0.188(5) 0.2277(15) 0.371(5) 0.085(13) Uiso 1 1 d .
H15C H -0.260(4) 0.1824(12) 0.330(4) 0.070(10) Uiso 1 1 d .
C16 C -0.1056(4) 0.18742(11) 0.6401(5) 0.0616(9) Uani 1 1 d .
H16A H -0.176(4) 0.1605(13) 0.611(4) 0.072(10) Uiso 1 1 d .
H16B H -0.162(5) 0.2121(15) 0.640(4) 0.091(13) Uiso 1 1 d .
H16C H -0.029(4) 0.1830(11) 0.748(4) 0.069(10) Uiso 1 1 d .
C17 C 0.0986(3) 0.04902(8) 0.3583(3) 0.0402(5) Uani 1 1 d .
H17A H 0.024(3) 0.0306(9) 0.388(3) 0.037(7) Uiso 1 1 d .
H17B H 0.200(3) 0.0331(10) 0.392(3) 0.050(8) Uiso 1 1 d .
C18 C 0.0453(5) 0.05366(14) 0.1811(4) 0.0624(9) Uani 1 1 d .
H18A H -0.060(4) 0.0680(12) 0.135(4) 0.076(11) Uiso 1 1 d .
H18B H 0.049(4) 0.0289(14) 0.143(5) 0.081(12) Uiso 1 1 d .
H18C H 0.111(4) 0.0725(12) 0.143(4) 0.070(10) Uiso 1 1 d .
C19 C 0.2983(3) 0.06480(8) 0.7998(3) 0.0384(5) Uani 1 1 d .
C20 C 0.3204(4) 0.01919(8) 0.7417(4) 0.0463(6) Uani 1 1 d .
H20A H 0.429(4) 0.0132(11) 0.749(4) 0.061(9) Uiso 1 1 d .
H20B H 0.252(4) 0.0105(11) 0.638(4) 0.066(10) Uiso 1 1 d .
H20C H 0.309(3) -0.0044(10) 0.815(3) 0.051(8) Uiso 1 1 d .
C21 C 0.4030(4) 0.06804(11) 0.9717(3) 0.0528(7) Uani 1 1 d .
H21A H 0.389(4) 0.0423(13) 1.039(5) 0.090(12) Uiso 1 1 d .
H21B H 0.387(4) 0.0928(13) 1.015(4) 0.075(11) Uiso 1 1 d .
H21C H 0.509(3) 0.0671(9) 0.981(3) 0.042(7) Uiso 1 1 d .
C22 C 0.1292(4) 0.06859(11) 0.7905(4) 0.0500(7) Uani 1 1 d .
H22A H 0.114(4) 0.0463(10) 0.859(4) 0.055(8) Uiso 1 1 d .
H22B H 0.058(4) 0.0611(10) 0.686(4) 0.052(8) Uiso 1 1 d .
H22C H 0.100(4) 0.0933(14) 0.816(4) 0.075(11) Uiso 1 1 d .

loop_
_atom_site_aniso_label
_atom_site_aniso_U_11
_atom_site_aniso_U_22
_atom_site_aniso_U_33
_atom_site_aniso_U_23
_atom_site_aniso_U_13
_atom_site_aniso_U_12
Zr1 0.02580(12) 0.02149(12) 0.02688(12) -0.00105(7) 0.00740(8) 0.00026(7)
Cl1 0.0519(3) 0.0356(3) 0.0421(3) -0.0121(2) 0.0175(3) -0.0012(2)
N1 0.0285(9) 0.0294(9) 0.0412(11) 0.0040(8) 0.0097(8) 0.0017(7)
N2 0.0312(9) 0.0309(9) 0.0301(9) -0.0030(7) 0.0077(7) -0.0049(7)
C1 0.0297(10) 0.0259(10) 0.0430(13) 0.0004(9) 0.0130(9) -0.0026(8)
C2 0.0274(10) 0.0339(12) 0.0408(13) -0.0033(9) 0.0071(9) -0.0034(8)
C3 0.0263(10) 0.0314(12) 0.0464(13) -0.0003(9) 0.0103(9) 0.0022(8)
C4 0.0319(10) 0.0322(12) 0.0427(13) -0.0059(9) 0.0177(9) -0.0037(9)
C5 0.0318(10) 0.0380(12) 0.0363(12) 0.0017(9) 0.0149(9) -0.0061(9)
C6 0.0421(14) 0.0258(12) 0.076(2) 0.0015(12) 0.0199(14) -0.0049(10)
C7 0.0400(14) 0.0631(19) 0.0426(16) -0.0075(14) 0.0002(12) -0.0095(13)
C8 0.0372(14) 0.0455(17) 0.078(2) 0.0107(15) 0.0157(14) 0.0125(12)
C9 0.0511(16) 0.0511(17) 0.0637(19) -0.0232(14) 0.0328(15) -0.0091(13)
C10 0.0531(16) 0.063(2) 0.0405(15) 0.0115(13) 0.0146(13) -0.0093(15)
C11 0.0274(10) 0.0364(12) 0.0334(11) 0.0042(9) 0.0058(9) -0.0035(8)
C12 0.0308(12) 0.0501(18) 0.071(2) -0.0044(15) 0.0066(13) -0.0081(11)
C13 0.0324(11) 0.0306(12) 0.0720(18) 0.0064(11) 0.0159(12) 0.0074(9)
C14 0.0445(14) 0.0272(13) 0.089(2) 0.0033(13) 0.0205(16) 0.0068(10)
C15 0.0435(16) 0.050(2) 0.101(3) 0.0173(19) 0.0008(18) 0.0129(14)
C16 0.0503(17) 0.0448(17) 0.102(3) -0.0087(16) 0.0423(19) 0.0042(13)
C17 0.0431(13) 0.0374(13) 0.0392(13) -0.0110(10) 0.0137(11) -0.0114(11)
C18 0.071(2) 0.071(2) 0.0409(16) -0.0182(15) 0.0147(15) -0.0192(18)
C19 0.0479(13) 0.0290(11) 0.0378(12) 0.0079(9) 0.0148(10) 0.0025(9)
C20 0.0569(16) 0.0298(13) 0.0521(16) 0.0041(11) 0.0193(13) 0.0020(11)
C21 0.070(2) 0.0456(16) 0.0384(15) 0.0080(12) 0.0147(13) 0.0057(14)
C22 0.0573(17) 0.0427(16) 0.0591(19) 0.0093(14) 0.0319(15) 0.0011(13)

loop_
_atom_type_symbol
_atom_type_description
_atom_type_scat_dispersion_real
_atom_type_scat_dispersion_imag
_atom_type_scat_source
C C 0.0033 0.0016 'International Tables Vol C Tables 4.2.6.8 and 6.1.1.4'
H H 0.0000 0.0000 'International Tables Vol C Tables 4.2.6.8 and 6.1.1.4'
N N 0.0061 0.0033 'International Tables Vol C Tables 4.2.6.8 and 6.1.1.4'
Cl Cl 0.1484 0.1585 'International Tables Vol C Tables 4.2.6.8 and 6.1.1.4'
Zr Zr -2.9673 0.5597 'International Tables Vol C Tables 4.2.6.8 and 6.1.1.4'

loop_
_geom_angle_atom_site_label_1
_geom_angle_atom_site_label_2
_geom_angle_atom_site_label_3
_geom_angle
CT1 Zr1 N2 108.62(7)
CT1 Zr1 N1 124.40(8)
N2 Zr1 N1 58.69(7)
CT1 Zr1 C19 114.98(10)
N2 Zr1 C19 89.56(8)
N1 Zr1 C19 118.41(8)
CT1 Zr1 Cl1 107.54(6)
N2 Zr1 Cl1 140.51(5)
N1 Zr1 Cl1 87.73(5)
C19 Zr1 Cl1 89.30(6)
CT1 Zr1 C1 28.76(9)
N2 Zr1 C1 119.35(7)
N1 Zr1 C1 104.92(7)
C19 Zr1 C1 136.32(8)
Cl1 Zr1 C1 86.99(6)
CT1 Zr1 C5 28.89(6)
N2 Zr1 C5 87.60(7)
N1 Zr1 C5 96.74(7)
C19 Zr1 C5 136.37(8)
Cl1 Zr1 C5 118.88(6)
C1 Zr1 C5 32.94(7)
CT1 Zr1 C2 28.27(6)
N2 Zr1 C2 136.38(7)
N1 Zr1 C2 136.28(7)
C19 Zr1 C2 103.86(8)
Cl1 Zr1 C2 81.84(6)
C1 Zr1 C2 32.59(7)
C5 Zr1 C2 54.13(7)
CT1 Zr1 C4 28.08(8)
N2 Zr1 C4 83.27(7)
N1 Zr1 C4 120.31(7)
C19 Zr1 C4 103.88(8)
Cl1 Zr1 C4 135.01(5)
C1 Zr1 C4 53.85(7)
C5 Zr1 C4 32.59(8)
C2 Zr1 C4 53.36(7)
CT1 Zr1 C3 27.72(8)
N2 Zr1 C3 110.34(7)
N1 Zr1 C3 150.08(7)
C19 Zr1 C3 87.26(8)
Cl1 Zr1 C3 109.03(5)
C1 Zr1 C3 53.50(7)
C5 Zr1 C3 53.60(8)
C2 Zr1 C3 32.07(7)
C4 Zr1 C3 31.87(7)
CT1 Zr1 C11 127.13(6)
N2 Zr1 C11 30.21(7)
N1 Zr1 C11 29.95(7)
C19 Zr1 C11 99.66(8)
Cl1 Zr1 C11 111.72(6)
C1 Zr1 C11 122.03(7)
C5 Zr1 C11 99.35(7)
C2 Zr1 C11 153.01(7)
C4 Zr1 C11 108.15(7)
C3 Zr1 C11 138.68(8)
C11 N1 C13 124.91(19)
C11 N1 Zr1 90.52(13)
C13 N1 Zr1 140.31(16)
C11 N2 C17 121.19(19)
C11 N2 Zr1 92.68(13)
C17 N2 Zr1 142.07(15)
C2 C1 C5 108.28(19)
C2 C1 C6 125.4(2)
C5 C1 C6 126.1(2)
C2 C1 Zr1 75.54(12)
C5 C1 Zr1 73.59(12)
C6 C1 Zr1 120.71(16)
C1 C2 C3 107.9(2)
C1 C2 C7 126.9(2)
C3 C2 C7 124.8(2)
C1 C2 Zr1 71.88(12)
C3 C2 Zr1 75.65(12)
C7 C2 Zr1 123.97(19)
C4 C3 C2 107.9(2)
C4 C3 C8 125.5(2)
C2 C3 C8 125.4(2)
C4 C3 Zr1 72.59(12)
C2 C3 Zr1 72.28(12)
C8 C3 Zr1 130.66(19)
C3 C4 C5 108.4(2)
C3 C4 C9 125.0(2)
C5 C4 C9 126.1(2)
C3 C4 Zr1 75.53(13)
C5 C4 Zr1 71.72(12)
C9 C4 Zr1 124.68(16)
C1 C5 C4 107.5(2)
C1 C5 C10 126.3(2)
C4 C5 C10 126.1(2)
C1 C5 Zr1 73.46(12)
C4 C5 Zr1 75.69(12)
C10 C5 Zr1 119.30(17)
C1 C6 H6A 115(2)
C1 C6 H6B 110.8(19)
H6A C6 H6B 113(3)
C1 C6 H6C 112(2)
H6A C6 H6C 104(3)
H6B C6 H6C 101(3)
C2 C7 H7A 112(2)
C2 C7 H7B 112(3)
H7A C7 H7B 95(3)
C2 C7 H7C 115(2)
H7A C7 H7C 114(3)
H7B C7 H7C 106(3)
C3 C8 H8A 112(2)
C3 C8 H8B 110(2)
H8A C8 H8B 110(3)
C3 C8 H8C 106(2)
H8A C8 H8C 98(3)
H8B C8 H8C 120(3)
C4 C9 H9A 112.6(18)
C4 C9 H9B 110(2)
H9A C9 H9B 110(3)
C4 C9 H9C 114(2)
H9A C9 H9C 93(3)
H9B C9 H9C 117(3)
C5 C10 H10A 110(2)
C5 C10 H10B 114(3)
H10A C10 H10B 104(3)
C5 C10 H10C 112(2)
H10A C10 H10C 112(3)
H10B C10 H10C 105(4)
N1 C11 N2 112.61(18)
N1 C11 C12 125.8(2)
N2 C11 C12 121.4(2)
N1 C11 Zr1 59.53(11)
N2 C11 Zr1 57.10(11)
C12 C11 Zr1 157.1(2)
C11 C12 H12A 112(3)
C11 C12 H12B 108.4(19)
H12A C12 H12B 113(3)
C11 C12 H12C 109.1(19)
H12A C12 H12C 104(3)
H12B C12 H12C 110(3)
N1 C13 C16 111.2(2)
N1 C13 C14 106.1(2)
C16 C13 C14 109.7(3)
N1 C13 C15 111.9(3)
C16 C13 C15 111.4(3)
C14 C13 C15 106.2(3)
C13 C14 H14A 110.7(17)
C13 C14 H14B 108(2)
H14A C14 H14B 105(3)
C13 C14 H14C 108.7(17)
H14A C14 H14C 110(2)
H14B C14 H14C 114(3)
C13 C15 H15A 108(2)
C13 C15 H15B 96(3)
H15A C15 H15B 116(4)
C13 C15 H15C 113.3(19)
H15A C15 H15C 111(3)
H15B C15 H15C 112(4)
C13 C16 H16A 108(2)
C13 C16 H16B 106(3)
H16A C16 H16B 110(3)
C13 C16 H16C 116(2)
H16A C16 H16C 108(3)
H16B C16 H16C 109(3)
N2 C17 C18 112.6(2)
N2 C17 H17A 112.8(15)
C18 C17 H17A 110.2(14)
N2 C17 H17B 106.5(17)
C18 C17 H17B 106.7(17)
H17A C17 H17B 108(2)
C17 C18 H18A 113(2)
C17 C18 H18B 108(3)
H18A C18 H18B 113(3)
C17 C18 H18C 115(2)
H18A C18 H18C 103(3)
H18B C18 H18C 105(3)
C20 C19 C21 107.6(2)
C20 C19 C22 108.0(2)
C21 C19 C22 108.1(2)
C20 C19 Zr1 119.47(18)
C21 C19 Zr1 115.67(18)
C22 C19 Zr1 96.73(15)
C19 C20 H20A 113.4(19)
C19 C20 H20B 118(2)
H20A C20 H20B 108(3)
C19 C20 H20C 110.5(17)
H20A C20 H20C 100(2)
H20B C20 H20C 105(3)
C19 C21 H21A 113(2)
C19 C21 H21B 112(2)
H21A C21 H21B 107(3)
C19 C21 H21C 110.3(16)
H21A C21 H21C 106(3)
H21B C21 H21C 108(3)
C19 C22 H22A 107.0(18)
C19 C22 H22B 111.0(18)
H22A C22 H22B 106(3)
C19 C22 H22C 118(3)
H22A C22 H22C 107(3)
H22B C22 H22C 107(3)

loop_
_geom_bond_atom_site_label_1
_geom_bond_atom_site_label_2
_geom_bond_distance
Zr1 CT1 2.2349(16)
Zr1 N2 2.2360(17)
Zr1 N1 2.2928(18)
Zr1 C19 2.316(2)
Zr1 Cl1 2.4732(6)
Zr1 C1 2.501(2)
Zr1 C5 2.503(2)
Zr1 C2 2.548(2)
Zr1 C4 2.554(2)
Zr1 C3 2.591(2)
Zr1 C11 2.660(2)
N1 C11 1.328(3)
N1 C13 1.487(3)
N2 C11 1.340(3)
N2 C17 1.464(3)
C1 C2 1.417(3)
C1 C5 1.419(3)
C1 C6 1.504(3)
C2 C3 1.420(3)
C2 C7 1.504(4)
C3 C4 1.413(3)
C3 C8 1.508(3)
C4 C5 1.420(3)
C4 C9 1.506(3)
C5 C10 1.501(4)
C6 H6A 0.96(4)
C6 H6B 0.92(3)
C6 H6C 0.90(3)
C7 H7A 0.88(3)
C7 H7B 0.92(4)
C7 H7C 1.01(4)
C8 H8A 0.97(4)
C8 H8B 0.96(4)
C8 H8C 0.87(4)
C9 H9A 1.00(3)
C9 H9B 1.00(4)
C9 H9C 0.92(4)
C10 H10A 0.93(4)
C10 H10B 0.89(5)
C10 H10C 0.92(4)
C11 C12 1.511(3)
C12 H12A 0.90(5)
C12 H12B 1.05(4)
C12 H12C 0.94(3)
C13 C16 1.527(5)
C13 C14 1.528(4)
C13 C15 1.540(5)
C14 H14A 0.91(3)
C14 H14B 0.95(4)
C14 H14C 1.03(3)
C15 H15A 1.00(4)
C15 H15B 0.81(4)
C15 H15C 1.01(4)
C16 H16A 1.02(4)
C16 H16B 0.91(4)
C16 H16C 0.99(4)
C17 C18 1.520(4)
C17 H17A 0.99(3)
C17 H17B 1.00(3)
C18 H18A 1.01(4)
C18 H18B 0.83(4)
C18 H18C 0.98(4)
C19 C20 1.521(3)
C19 C21 1.524(4)
C19 C22 1.540(4)
C20 H20A 1.00(3)
C20 H20B 0.97(3)
C20 H20C 1.01(3)
C21 H21A 1.03(4)
C21 H21B 0.89(4)
C21 H21C 0.95(3)
C22 H22A 0.97(3)
C22 H22B 0.97(3)
C22 H22C 0.86(4)
